data_9001420
loop_
_publ_author_name
'Armbruster, T.'
'Czank, M.'

_publ_section_title
;
 H2O ordering and superstructures in armenite, BaCa2Al6Si9O30.2H2O: A
 single-crystal X-ray and TEM study
 sample from Remigny, Quebec, Canada
;
_journal_name_full 'American Mineralogist'
_journal_page_first 422
_journal_page_last 430
_journal_volume 77
_journal_year 1992
_chemical_formula_sum 'Al6 Ba Ca2 H2 O32 Si9'
_chemical_name_mineral Armenite
_space_group_IT_number 52
_symmetry_space_group_name_Hall '-P 2a 2bc'
_symmetry_space_group_name_H-M 'P n n a'
_cell_angle_alpha 90
_cell_angle_beta 90
_cell_angle_gamma 90
_cell_formula_units_Z 4
_cell_length_a 13.874
_cell_length_b 18.660
_cell_length_c 10.697
_cell_volume 2769.334
_database_code_amcsd 0001458
_exptl_crystal_density_diffrn 2.749
_cod_original_formula_sum 'Ba Ca2 Al6 Si9 O32 H2'
_cod_database_code 9001420

loop_
_space_group_symop_operation_xyz
x,y,z
1/2+x,1/2-y,1/2+z
1/2-x,1/2+y,1/2-z
-x,1/2+y,1/2+z
x,1/2-y,1/2-z
1/2+x,y,-z
1/2-x,-y,z
-x,-y,-z

loop_
_atom_site_aniso_label
_atom_site_aniso_U_11
_atom_site_aniso_U_22
_atom_site_aniso_U_33
_atom_site_aniso_U_12
_atom_site_aniso_U_13
_atom_site_aniso_U_23
BaC 0.02330 0.01050 0.01000 0.00070 0.00000 0.00000
CaA 0.02510 0.01010 0.00920 -0.00140 0.00000 0.00000
WatB 0.02400 0.03700 0.03700 0.00100 0.00300 0.02200

loop_
_atom_site_label
_atom_site_fract_x
_atom_site_fract_y
_atom_site_fract_z
_atom_site_occupancy
_atom_site_U_iso_or_equiv
_atom_site_type_symbol
_atom_site_attached_hydrogens
BaC 0.25000 0.00000 0.00520 1.00000 ? Ba 0
CaA 0.27140 -0.16790 -0.49900 1.00000 ? Ca 0
Al11 0.75000 0.00000 0.49770 1.00000 0.00988 Al 0
Si12 0.24610 0.75000 0.75000 0.50000 0.00760 Si 0
Al12 0.24610 0.75000 0.75000 0.50000 0.00760 Al 0
Si13 0.24560 0.75000 0.25000 0.50000 0.01267 Si 0
Al13 0.24560 0.75000 0.25000 0.50000 0.01267 Al 0
Si21 0.11610 -0.04350 -0.29140 1.00000 0.00975 Si 0
Si22 0.38790 0.12370 0.21130 0.50000 0.01013 Si 0
Al22 0.38790 0.12370 0.21130 0.50000 0.01013 Al 0
Si23 0.38260 -0.12090 -0.20520 0.50000 0.01064 Si 0
Al23 0.38260 -0.12090 -0.20520 0.50000 0.01064 Al 0
Si24 0.11370 -0.16550 -0.08020 0.50000 0.00899 Si 0
Al24 0.11370 -0.16550 -0.08020 0.50000 0.00899 Al 0
Si25 0.11490 0.16300 0.08590 0.50000 0.01026 Si 0
Al25 0.11490 0.16300 0.08590 0.50000 0.01026 Al 0
Si26 0.61040 0.04040 0.70500 1.00000 0.00975 Si 0
WatB -0.05230 -0.17480 -0.50700 1.00000 ? O 2
O31 0.31340 -0.26780 -0.62300 1.00000 0.01267 O 0
O32 0.31310 -0.17790 -0.28800 1.00000 0.01140 O 0
O33 0.18230 -0.06180 -0.41300 1.00000 0.00887 O 0
O34 0.18130 -0.26200 -0.38100 1.00000 0.01140 O 0
O35 0.17900 -0.17950 -0.69900 1.00000 0.01393 O 0
O36 0.32570 -0.05700 -0.58200 1.00000 0.01393 O 0
O21 0.13700 -0.09880 -0.18000 1.00000 0.02660 O 0
O22 0.35880 0.13370 0.06100 1.00000 0.01646 O 0
O23 0.35710 -0.12640 -0.05200 1.00000 0.02153 O 0
O24 0.13800 0.09550 0.18400 1.00000 0.02533 O 0
O25 0.36000 0.03760 0.24300 1.00000 0.02660 O 0
O26 0.85540 -0.03470 0.23800 1.00000 0.01773 O 0
O11 0.00300 0.13960 0.75880 1.00000 0.01646 O 0
O12 0.50200 0.95570 0.33000 1.00000 0.01646 O 0
O13 0.50100 0.30970 0.58730 1.00000 0.01520 O 0

loop_
_cod_changelog_entry_id
_cod_changelog_entry_author
_cod_changelog_entry_date
_cod_changelog_entry_text
1
;cod-tools version 3.8.0
Id: cif_guess_AMCSD_atom_types 9581 2023-05-17 12:35:41Z saulius
;
2023-05-23T09:16:45+03:00
;Derived atom types and hydrogen counts
from atom names that follow the AMCSD naming convention
(Wat == water, O-H == hydroxyl).
;

loop_
_cod_related_entry_id
_cod_related_entry_database
_cod_related_entry_code
1 AMCSD 0001458
